data_4110436
loop_
_publ_author_name
'Robert T. Yu'
'Tomislav Rovis'

_publ_section_title
;
 Rhodium-Catalyzed [2 + 2 + 2] Cycloaddition of Alkenyl Isocyanates and
 Alkynes
;
_journal_name_full 'Journal of the American Chemical Society'
_journal_page_first 2782
_journal_page_last 2783
_journal_paper_doi 10.1021/ja057803c
_journal_volume 128
_journal_year 2006
_chemical_formula_sum 'C20 H19 N O'
_chemical_formula_weight 289.36
_chemical_name_systematic
; 
 ? 
;
_space_group_IT_number 14
_symmetry_cell_setting monoclinic
_symmetry_space_group_name_Hall '-P 2ybc'
_symmetry_space_group_name_H-M 'P 1 21/c 1'
_atom_sites_solution_hydrogens geom
_atom_sites_solution_primary direct
_atom_sites_solution_secondary difmap
_audit_creation_method SHELXL-97
_cell_angle_alpha 90.00
_cell_angle_beta 103.175(5)
_cell_angle_gamma 90.00
_cell_formula_units_Z 4
_cell_length_a 9.656(2)
_cell_length_b 10.634(2)
_cell_length_c 15.602(4)
_cell_measurement_temperature 298(2)
_cell_volume 1559.9(6)
_computing_structure_refinement 'SHELXL-97 (Sheldrick, 1997)'
_computing_structure_solution 'SHELXS-97 (Sheldrick, 1990)'
_diffrn_ambient_temperature 298(2)
_diffrn_measured_fraction_theta_full 1.000
_diffrn_measured_fraction_theta_max 1.000
_diffrn_radiation_monochromator graphite
_diffrn_radiation_source 'fine-focus sealed tube'
_diffrn_radiation_type MoK\a
_diffrn_radiation_wavelength 0.71073
_diffrn_reflns_av_R_equivalents 0.0845
_diffrn_reflns_av_sigmaI/netI 0.0629
_diffrn_reflns_limit_h_max 8
_diffrn_reflns_limit_h_min -8
_diffrn_reflns_limit_k_max 9
_diffrn_reflns_limit_k_min -9
_diffrn_reflns_limit_l_max 13
_diffrn_reflns_limit_l_min -13
_diffrn_reflns_number 5581
_diffrn_reflns_theta_full 17.99
_diffrn_reflns_theta_max 17.99
_diffrn_reflns_theta_min 2.17
_exptl_absorpt_coefficient_mu 0.075
_exptl_crystal_density_diffrn 1.232
_exptl_crystal_F_000 616
_refine_diff_density_max 0.174
_refine_diff_density_min -0.158
_refine_diff_density_rms 0.033
_refine_ls_extinction_coef 0.0008(13)
_refine_ls_extinction_expression Fc^*^=kFc[1+0.001xFc^2^\l^3^/sin(2\q)]^-1/4^
_refine_ls_extinction_method SHELXL
_refine_ls_goodness_of_fit_ref 1.025
_refine_ls_hydrogen_treatment mixed
_refine_ls_matrix_type full
_refine_ls_number_parameters 200
_refine_ls_number_reflns 1077
_refine_ls_number_restraints 0
_refine_ls_restrained_S_all 1.025
_refine_ls_R_factor_all 0.0869
_refine_ls_R_factor_gt 0.0504
_refine_ls_shift/su_max 0.003
_refine_ls_shift/su_mean 0.001
_refine_ls_structure_factor_coef Fsqd
_refine_ls_weighting_details 'calc w=1/[\s^2^(Fo^2^)+(0.0574P)^2^+1.4569P] where P=(Fo^2^+2Fc^2^)/3'
_refine_ls_weighting_scheme calc
_refine_ls_wR_factor_gt 0.1195
_refine_ls_wR_factor_ref 0.1404
_reflns_number_gt 720
_reflns_number_total 1077
_reflns_threshold_expression >2sigma(I)
_cod_data_source_file ja057803csi20051129_071057.cif
_cod_data_source_block rovis11m
_cod_database_code 4110436

loop_
_symmetry_equiv_pos_as_xyz
'x, y, z'
'-x, y+1/2, -z+1/2'
'-x, -y, -z'
'x, -y-1/2, z-1/2'

loop_
_atom_site_label
_atom_site_type_symbol
_atom_site_fract_x
_atom_site_fract_y
_atom_site_fract_z
_atom_site_U_iso_or_equiv
_atom_site_adp_type
_atom_site_occupancy
_atom_site_symmetry_multiplicity
_atom_site_calc_flag
_atom_site_refinement_flags
O1 O 0.2611(5) 0.1843(5) -0.0469(3) 0.0872(18) Uani 1 1 d .
N1 N 0.3157(5) 0.4609(5) 0.1339(4) 0.0539(15) Uani 1 1 d .
C1 C 0.2597(8) 0.6282(7) 0.0290(3) 0.0379(16) Uani 1 1 d .
C2 C 0.3763(7) 0.7055(8) 0.0391(3) 0.0541(18) Uani 1 1 d .
H2 H 0.4674 0.6727 0.0582 0.065 Uiso 1 1 calc R
C3 C 0.3573(9) 0.8326(8) 0.0206(4) 0.066(2) Uani 1 1 d .
H3 H 0.4365 0.8844 0.0267 0.080 Uiso 1 1 calc R
C4 C 0.2248(12) 0.8832(7) -0.0065(4) 0.070(2) Uani 1 1 d .
H4 H 0.2131 0.9687 -0.0186 0.084 Uiso 1 1 calc R
C5 C 0.1102(8) 0.8062(8) -0.0156(4) 0.065(2) Uani 1 1 d .
H5 H 0.0191 0.8396 -0.0334 0.078 Uiso 1 1 calc R
C6 C 0.1270(8) 0.6792(7) 0.0014(4) 0.0542(19) Uani 1 1 d .
H6 H 0.0473 0.6277 -0.0061 0.065 Uiso 1 1 calc R
C7 C 0.2770(6) 0.4908(7) 0.0477(6) 0.0400(17) Uani 1 1 d .
C8 C 0.2514(6) 0.4012(7) -0.0178(4) 0.0408(17) Uani 1 1 d .
C9 C 0.2065(8) 0.4333(7) -0.1114(5) 0.0466(17) Uani 1 1 d .
C10 C 0.2741(7) 0.5229(7) -0.1522(5) 0.060(2) Uani 1 1 d .
H10 H 0.3544 0.5633 -0.1197 0.072 Uiso 1 1 calc R
C11 C 0.2251(10) 0.5533(6) -0.2396(6) 0.076(2) Uani 1 1 d .
H11 H 0.2725 0.6139 -0.2651 0.091 Uiso 1 1 calc R
C12 C 0.1075(11) 0.4954(8) -0.2893(5) 0.079(2) Uani 1 1 d .
H12 H 0.0739 0.5173 -0.3481 0.095 Uiso 1 1 calc R
C13 C 0.0393(7) 0.4043(8) -0.2515(6) 0.076(2) Uani 1 1 d .
H13 H -0.0398 0.3634 -0.2851 0.091 Uiso 1 1 calc R
C14 C 0.0881(8) 0.3736(6) -0.1639(6) 0.062(2) Uani 1 1 d .
H14 H 0.0412 0.3117 -0.1393 0.074 Uiso 1 1 calc R
C15 C 0.2753(7) 0.2708(8) 0.0065(4) 0.059(2) Uani 1 1 d .
C16 C 0.3316(9) 0.2434(7) 0.1018(6) 0.103(3) Uani 1 1 d .
H16A H 0.2886 0.1654 0.1151 0.123 Uiso 1 1 calc R
H16B H 0.4329 0.2283 0.1109 0.123 Uiso 1 1 calc R
C17 C 0.3123(9) 0.3309(8) 0.1622(5) 0.099(3) Uani 1 1 d .
H17 H 0.2104 0.3207 0.1590 0.118 Uiso 1 1 calc R
C18 C 0.3677(7) 0.3332(6) 0.2583(4) 0.070(2) Uani 1 1 d .
H18A H 0.4688 0.3152 0.2730 0.083 Uiso 1 1 calc R
H18B H 0.3194 0.2712 0.2865 0.083 Uiso 1 1 calc R
C19 C 0.3399(8) 0.4625(7) 0.2871(4) 0.100(3) Uani 1 1 d .
H19A H 0.4151 0.4887 0.3364 0.120 Uiso 1 1 calc R
H19B H 0.2501 0.4654 0.3050 0.120 Uiso 1 1 calc R
C20 C 0.3353(7) 0.5465(6) 0.2092(4) 0.066(2) Uani 1 1 d .
H20A H 0.2568 0.6054 0.2021 0.079 Uiso 1 1 calc R
H20B H 0.4233 0.5933 0.2159 0.079 Uiso 1 1 calc R

loop_
_atom_site_aniso_label
_atom_site_aniso_U_11
_atom_site_aniso_U_22
_atom_site_aniso_U_33
_atom_site_aniso_U_23
_atom_site_aniso_U_13
_atom_site_aniso_U_12
O1 0.150(5) 0.044(3) 0.069(4) -0.010(3) 0.028(3) -0.006(3)
N1 0.074(4) 0.037(5) 0.046(5) 0.000(4) 0.003(3) -0.003(3)
C1 0.044(6) 0.033(6) 0.034(4) -0.004(3) 0.005(4) -0.009(5)
C2 0.062(6) 0.048(6) 0.050(5) 0.002(4) 0.007(4) -0.005(5)
C3 0.084(8) 0.052(7) 0.058(5) -0.004(4) 0.007(5) -0.022(5)
C4 0.116(8) 0.031(5) 0.059(5) 0.002(4) 0.012(5) -0.003(6)
C5 0.080(7) 0.046(6) 0.065(5) 0.005(4) 0.007(4) 0.012(5)
C6 0.057(6) 0.047(6) 0.057(5) 0.008(4) 0.010(4) 0.000(5)
C7 0.038(4) 0.034(6) 0.047(6) 0.004(5) 0.008(4) -0.007(4)
C8 0.049(4) 0.030(6) 0.041(6) 0.000(5) 0.007(4) -0.004(3)
C9 0.051(5) 0.042(5) 0.045(6) -0.008(5) 0.007(5) 0.001(4)
C10 0.075(5) 0.050(5) 0.055(6) -0.001(4) 0.017(5) -0.005(4)
C11 0.110(7) 0.073(5) 0.046(6) 0.008(5) 0.023(5) -0.009(6)
C12 0.094(7) 0.089(7) 0.050(5) -0.007(5) 0.008(6) 0.008(5)
C13 0.064(6) 0.100(7) 0.061(7) -0.011(5) 0.012(5) -0.008(5)
C14 0.068(6) 0.076(5) 0.046(6) -0.005(5) 0.023(4) 0.004(5)
C15 0.085(6) 0.056(7) 0.040(6) 0.003(5) 0.023(4) -0.012(5)
C16 0.189(9) 0.041(5) 0.081(7) 0.005(6) 0.036(6) 0.006(5)
C17 0.188(9) 0.046(7) 0.054(7) 0.014(5) 0.009(5) 0.019(5)
C18 0.091(6) 0.062(6) 0.055(6) 0.017(4) 0.014(4) 0.002(4)
C19 0.166(8) 0.076(6) 0.054(5) 0.017(5) 0.018(5) 0.026(6)
C20 0.090(6) 0.054(5) 0.050(5) 0.001(5) 0.007(4) -0.003(4)

loop_
_atom_type_symbol
_atom_type_description
_atom_type_scat_dispersion_real
_atom_type_scat_dispersion_imag
_atom_type_scat_source
C C 0.0033 0.0016 'International Tables Vol C Tables 4.2.6.8 and 6.1.1.4'
H H 0.0000 0.0000 'International Tables Vol C Tables 4.2.6.8 and 6.1.1.4'
N N 0.0061 0.0033 'International Tables Vol C Tables 4.2.6.8 and 6.1.1.4'
O O 0.0106 0.0060 'International Tables Vol C Tables 4.2.6.8 and 6.1.1.4'

loop_
_geom_angle_atom_site_label_1
_geom_angle_atom_site_label_2
_geom_angle_atom_site_label_3
_geom_angle
C7 N1 C17 120.5(5)
C7 N1 C20 127.5(6)
C17 N1 C20 110.8(6)
C6 C1 C2 118.9(6)
C6 C1 C7 120.3(7)
C2 C1 C7 120.7(7)
C1 C2 C3 119.5(6)
C4 C3 C2 121.4(7)
C5 C4 C3 118.6(7)
C4 C5 C6 120.9(7)
C1 C6 C5 120.6(6)
N1 C7 C8 122.6(6)
N1 C7 C1 114.8(6)
C8 C7 C1 122.6(7)
C7 C8 C15 118.7(6)
C7 C8 C9 122.7(7)
C15 C8 C9 118.6(6)
C10 C9 C14 116.7(6)
C10 C9 C8 123.6(7)
C14 C9 C8 119.7(7)
C11 C10 C9 121.7(6)
C12 C11 C10 120.6(7)
C11 C12 C13 119.4(7)
C12 C13 C14 120.1(7)
C13 C14 C9 121.5(6)
O1 C15 C8 123.8(6)
O1 C15 C16 119.2(7)
C8 C15 C16 116.7(6)
C17 C16 C15 118.6(6)
C16 C17 N1 115.0(6)
C16 C17 C18 129.6(8)
N1 C17 C18 105.4(6)
C17 C18 C19 105.9(5)
C18 C19 C20 106.1(5)
N1 C20 C19 104.8(5)

loop_
_geom_bond_atom_site_label_1
_geom_bond_atom_site_label_2
_geom_bond_distance
O1 C15 1.228(7)
N1 C7 1.349(6)
N1 C17 1.453(7)
N1 C20 1.465(7)
C1 C6 1.367(7)
C1 C2 1.374(7)
C1 C7 1.492(8)
C2 C3 1.386(8)
C3 C4 1.363(8)
C4 C5 1.358(8)
C5 C6 1.379(8)
C7 C8 1.377(7)
C8 C15 1.442(8)
C8 C9 1.466(8)
C9 C10 1.389(7)
C9 C14 1.399(7)
C10 C11 1.376(8)
C11 C12 1.367(8)
C12 C13 1.378(8)
C13 C14 1.379(8)
C15 C16 1.492(9)
C16 C17 1.367(8)
C17 C18 1.472(8)
C18 C19 1.490(7)
C19 C20 1.501(7)
